data_2242206
loop_
_publ_author_name
'Vatsadze, Sergey Z.'
'Manaenkova, Marina A.'
'Vasilev, Evgeny V.'
'Venskovsky, Nikolai U.'
'Khrustalev, Victor N.'

_publ_section_title
;
 Crystal structures and supramolecular features of
 9,9-dimethyl-3,7-diazabicyclo[3.3.1]nonane-2,4,6,8-tetraone,
 3,7-diazaspiro[bicyclo[3.3.1]nonane-9,1'-cyclopentane]-2,4,6,8-tetraone
 and 9-methyl-9-phenyl-3,7-diazabicyclo[3.3.1]nonane-2,4,6,8-tetraone
 dimethylformamide monosolvate
;
_journal_coeditor_code LD2140
_journal_issue 7
_journal_name_full 'Acta Crystallographica Section E'
_journal_page_first 1097
_journal_page_last 1101
_journal_paper_doi 10.1107/S2056989017009458
_journal_volume 73
_journal_year 2017
_chemical_formula_iupac 'C11 H12 N2 O4'
_chemical_formula_moiety 'C11 H12 N2 O4'
_chemical_formula_sum 'C11 H12 N2 O4'
_chemical_formula_weight 236.23
_chemical_name_systematic
;
3,7-Diazaspiro[bicyclo[3.3.1]nonane-9,1'-cyclopentane]-2,4,6,8-tetraone
;
_space_group_crystal_system orthorhombic
_space_group_IT_number 62
_space_group_name_Hall '-P 2ac 2n'
_space_group_name_H-M_alt 'P n m a'
_symmetry_space_group_name_Hall '-P 2ac 2n'
_symmetry_space_group_name_H-M 'P n m a'
_atom_sites_solution_hydrogens mixed
_atom_sites_solution_primary difmap
_atom_sites_solution_secondary difmap
_audit_creation_method SHELXL-2014/6
_cell_angle_alpha 90
_cell_angle_beta 90
_cell_angle_gamma 90
_cell_formula_units_Z 4
_cell_length_a 12.8058(6)
_cell_length_b 11.4850(6)
_cell_length_c 6.9058(3)
_cell_measurement_reflns_used 4118
_cell_measurement_temperature 120(2)
_cell_measurement_theta_max 33.93
_cell_measurement_theta_min 3.18
_cell_volume 1015.67(8)
_computing_cell_refinement
;
SAINT (Bruker, 2001)
;
_computing_data_collection
;
APEX2 (Bruker, 2005)
;
_computing_data_reduction
;
SAINT (Bruker, 2001)
;
_computing_molecular_graphics
;
SHELXTL (Sheldrick, 2008)
;
_computing_publication_material
;
SHELXTL (Sheldrick, 2008)
;
_computing_structure_refinement
;
SHELXL2014 (Sheldrick, 2015b)
;
_computing_structure_solution
;
SHELXT (Sheldrick, 2015a)
;
_diffrn_ambient_temperature 120(2)
_diffrn_measured_fraction_theta_full 1.000
_diffrn_measured_fraction_theta_max 0.953
_diffrn_measurement_device_type 'Bruker SMART 1K CCD'
_diffrn_measurement_method '\f and \w scans'
_diffrn_radiation_type MoK\a
_diffrn_radiation_wavelength 0.71073
_diffrn_reflns_av_R_equivalents 0.0310
_diffrn_reflns_limit_h_max 19
_diffrn_reflns_limit_h_min -19
_diffrn_reflns_limit_k_max 18
_diffrn_reflns_limit_k_min -17
_diffrn_reflns_limit_l_max 10
_diffrn_reflns_limit_l_min -10
_diffrn_reflns_number 15297
_diffrn_reflns_theta_full 25.242
_diffrn_reflns_theta_max 34.759
_diffrn_reflns_theta_min 3.182
_exptl_absorpt_coefficient_mu 0.119
_exptl_absorpt_correction_T_max 0.970
_exptl_absorpt_correction_T_min 0.960
_exptl_absorpt_correction_type multi-scan
_exptl_absorpt_process_details
;
(SADABS; Sheldrick, 2003)
;
_exptl_crystal_colour colourless
_exptl_crystal_density_diffrn 1.545
_exptl_crystal_description prism
_exptl_crystal_F_000 496
_exptl_crystal_size_max 0.30
_exptl_crystal_size_mid 0.20
_exptl_crystal_size_min 0.20
_refine_diff_density_max 0.419
_refine_diff_density_min -0.225
_refine_ls_extinction_method none
_refine_ls_goodness_of_fit_ref 1.026
_refine_ls_hydrogen_treatment mixed
_refine_ls_matrix_type full
_refine_ls_number_parameters 85
_refine_ls_number_reflns 2181
_refine_ls_number_restraints 0
_refine_ls_restrained_S_all 1.026
_refine_ls_R_factor_all 0.0539
_refine_ls_R_factor_gt 0.0425
_refine_ls_shift/su_max 0.000
_refine_ls_shift/su_mean 0.000
_refine_ls_structure_factor_coef Fsqd
_refine_ls_weighting_details 'w=1/[\s^2^(Fo^2^)+(0.0631P)^2^+0.338P] where P=(Fo^2^+2Fc^2^)/3'
_refine_ls_weighting_scheme calc
_refine_ls_wR_factor_gt 0.1114
_refine_ls_wR_factor_ref 0.1185
_reflns_number_gt 1782
_reflns_number_total 2181
_reflns_threshold_expression 'I > 2\s(I)'
_cod_data_source_file ld2140sup1.cif
_cod_data_source_block II
_cod_database_code 2242206
_shelx_space_group_comment
;
The symmetry employed for this shelxl refinement is uniquely defined
by the following loop, which should always be used as a source of
symmetry information in preference to the above space-group names.
They are only intended as comments.
;
_shelx_estimated_absorpt_t_min 0.965
_shelx_estimated_absorpt_t_max 0.977
_shelxl_version_number 2014/6

loop_
_space_group_symop_operation_xyz
'x, y, z'
'-x+1/2, -y, z+1/2'
'-x, y+1/2, -z'
'x+1/2, -y+1/2, -z+1/2'
'-x, -y, -z'
'x-1/2, y, -z-1/2'
'x, -y-1/2, z'
'-x-1/2, y-1/2, z-1/2'

loop_
_atom_site_type_symbol
_atom_site_label
_atom_site_fract_x
_atom_site_fract_y
_atom_site_fract_z
_atom_site_U_iso_or_equiv
_atom_site_adp_type
_atom_site_calc_flag
_atom_site_occupancy
O O1 0.40454(6) 0.09843(6) 0.57775(10) 0.01863(16) Uani d 1
O O2 0.56727(6) 0.10479(6) -0.00332(11) 0.02057(17) Uani d 1
C C1 0.35046(9) 0.2500 0.35970(17) 0.0114(2) Uani d 1
H H1 0.2831 0.2500 0.4330 0.014 Uiso calc 1
C C2 0.41314(6) 0.14320(7) 0.41787(12) 0.01265(16) Uani d 1
N N3 0.48223(6) 0.10060(7) 0.28341(11) 0.01450(16) Uani d 1
H H3 0.5177(10) 0.0407(13) 0.3159(19) 0.017 Uiso d 1
C C4 0.49953(7) 0.14512(8) 0.09885(13) 0.01376(16) Uani d 1
C C5 0.43357(9) 0.2500 0.04181(17) 0.0130(2) Uani d 1
H H5 0.4232 0.2500 -0.1017 0.016 Uiso calc 1
C C6 0.32636(9) 0.2500 0.14282(17) 0.0130(2) Uani d 1
C C7 0.25898(8) 0.14463(9) 0.08181(14) 0.01871(19) Uani d 1
H H7A 0.3034 0.0757 0.0571 0.022 Uiso calc 1
H H7B 0.2078 0.1251 0.1842 0.022 Uiso calc 1
C C8 0.20315(9) 0.18259(12) -0.10339(15) 0.0277(2) Uani d 1
H H8A 0.1307 0.1525 -0.1051 0.033 Uiso calc 1
H H8B 0.2403 0.1525 -0.2187 0.033 Uiso calc 1

loop_
_atom_site_aniso_label
_atom_site_aniso_U_11
_atom_site_aniso_U_22
_atom_site_aniso_U_33
_atom_site_aniso_U_12
_atom_site_aniso_U_13
_atom_site_aniso_U_23
O1 0.0241(3) 0.0172(3) 0.0146(3) 0.0043(2) 0.0040(2) 0.0046(2)
O2 0.0232(3) 0.0186(3) 0.0199(3) 0.0043(2) 0.0081(3) -0.0004(3)
C1 0.0116(4) 0.0102(4) 0.0124(4) 0.000 0.0003(4) 0.000
C2 0.0135(3) 0.0113(3) 0.0131(3) -0.0001(3) 0.0003(3) 0.0000(3)
N3 0.0172(3) 0.0123(3) 0.0140(3) 0.0038(2) 0.0023(2) 0.0015(2)
C4 0.0160(4) 0.0120(3) 0.0133(3) -0.0006(3) 0.0010(3) -0.0007(3)
C5 0.0149(5) 0.0135(5) 0.0105(4) 0.000 -0.0001(4) 0.000
C6 0.0130(5) 0.0137(5) 0.0124(5) 0.000 -0.0017(4) 0.000
C7 0.0170(4) 0.0213(4) 0.0179(4) -0.0047(3) -0.0031(3) -0.0026(3)
C8 0.0248(5) 0.0397(6) 0.0187(4) -0.0066(4) -0.0075(4) -0.0015(4)

loop_
_atom_type_symbol
_atom_type_description
_atom_type_scat_dispersion_real
_atom_type_scat_dispersion_imag
_atom_type_scat_source
C C 0.0033 0.0016 'International Tables Vol C Tables 4.2.6.8 and 6.1.1.4'
H H 0.0000 0.0000 'International Tables Vol C Tables 4.2.6.8 and 6.1.1.4'
N N 0.0061 0.0033 'International Tables Vol C Tables 4.2.6.8 and 6.1.1.4'
O O 0.0106 0.0060 'International Tables Vol C Tables 4.2.6.8 and 6.1.1.4'

loop_
_geom_angle_atom_site_label_1
_geom_angle_atom_site_label_2
_geom_angle_atom_site_label_3
_geom_angle_site_symmetry_1
_geom_angle_site_symmetry_3
_geom_angle
C2 C1 C2 7_565 . 107.61(9)
C2 C1 C6 . . 111.43(6)
C2 C1 H1 . . 108.8
C6 C1 H1 . . 108.8
O1 C2 N3 . . 121.26(8)
O1 C2 C1 . . 122.03(8)
N3 C2 C1 . . 116.69(8)
C2 N3 C4 . . 126.26(8)
C2 N3 H3 . . 116.9(9)
C4 N3 H3 . . 116.8(9)
O2 C4 N3 . . 120.51(8)
O2 C4 C5 . . 123.33(9)
N3 C4 C5 . . 116.06(8)
C4 C5 C4 7_565 . 104.54(10)
C4 C5 C6 . . 112.17(7)
C4 C5 H5 . . 109.3
C6 C5 H5 . . 109.3
C1 C6 C5 . . 105.29(10)
C1 C6 C7 . . 112.32(7)
C5 C6 C7 . . 111.99(7)
C7 C6 C7 7_565 . 103.14(10)
C8 C7 C6 . . 105.43(9)
C8 C7 H7A . . 110.7
C6 C7 H7A . . 110.7
C8 C7 H7B . . 110.7
C6 C7 H7B . . 110.7
H7A C7 H7B . . 108.8
C7 C8 C8 . 7_565 106.57(6)
C7 C8 H8A . . 110.4
C8 C8 H8A 7_565 . 110.4
C7 C8 H8B . . 110.4
C8 C8 H8B 7_565 . 110.4
H8A C8 H8B . . 108.6

loop_
_geom_bond_atom_site_label_1
_geom_bond_atom_site_label_2
_geom_bond_site_symmetry_2
_geom_bond_distance
O1 C2 . 1.2230(11)
O2 C4 . 1.2103(11)
C1 C2 . 1.5200(11)
C1 C6 . 1.5292(17)
C1 H1 . 1.0000
C2 N3 . 1.3727(11)
N3 C4 . 1.3910(11)
N3 H3 . 0.855(14)
C4 C5 . 1.5231(11)
C5 C6 . 1.5399(17)
C5 H5 . 1.0000
C6 C7 . 1.5448(12)
C7 C8 . 1.5287(14)
C7 H7A . 0.9900
C7 H7B . 0.9900
C8 C8 7_565 1.549(3)
C8 H8A . 0.9900
C8 H8B . 0.9900

loop_
_geom_hbond_atom_site_label_D
_geom_hbond_atom_site_label_H
_geom_hbond_atom_site_label_A
_geom_hbond_site_symmetry_A
_geom_hbond_distance_DH
_geom_hbond_distance_HA
_geom_hbond_distance_DA
_geom_hbond_angle_DHA
N3 H3 O1 5_656 0.855(14) 2.021(14) 2.8718(11) 173.7(13)

loop_
_geom_torsion_atom_site_label_1
_geom_torsion_atom_site_label_2
_geom_torsion_atom_site_label_3
_geom_torsion_atom_site_label_4
_geom_torsion_site_symmetry_1
_geom_torsion_site_symmetry_4
_geom_torsion
C2 C1 C2 O1 7_565 . 89.14(11)
C6 C1 C2 O1 . . -148.42(9)
C2 C1 C2 N3 7_565 . -89.33(10)
C6 C1 C2 N3 . . 33.11(11)
O1 C2 N3 C4 . . -179.14(8)
C1 C2 N3 C4 . . -0.66(13)
C2 N3 C4 O2 . . 175.36(9)
C2 N3 C4 C5 . . -1.04(13)
O2 C4 C5 C4 . 7_565 -84.18(12)
N3 C4 C5 C4 . 7_565 92.10(10)
O2 C4 C5 C6 . . 154.04(9)
N3 C4 C5 C6 . . -29.68(11)
C2 C1 C6 C5 7_565 . 60.10(7)
C2 C1 C6 C5 . . -60.11(7)
C2 C1 C6 C7 7_565 7_565 -62.03(11)
C2 C1 C6 C7 . 7_565 177.76(8)
C2 C1 C6 C7 7_565 . -177.76(8)
C2 C1 C6 C7 . . 62.03(11)
C4 C5 C6 C1 7_565 . -58.65(7)
C4 C5 C6 C1 . . 58.65(7)
C4 C5 C6 C7 7_565 7_565 63.69(12)
C4 C5 C6 C7 . 7_565 -179.00(8)
C4 C5 C6 C7 7_565 . 179.00(8)
C4 C5 C6 C7 . . -63.70(12)
C1 C6 C7 C8 . . 155.71(9)
C5 C6 C7 C8 . . -86.05(10)
C7 C6 C7 C8 7_565 . 34.55(12)
C6 C7 C8 C8 . 7_565 -21.58(8)

_cod_database_fobs_code 2242206
